data_7032091
loop_
_publ_author_name
'Turek, Jan'
'Panov, Illia'
'Svec, Petr'
'R\%u\<zi\<ckov\'a, Zde\<nka'
'R\%u\<zi\<cka, Ale\<s'

_publ_section_title
;
 Non-covalent interactions in coinage metal complexes of
 1,2,4-triazole-based N-heterocyclic carbenes.
;
_journal_issue 41
_journal_name_full 'Dalton transactions (Cambridge, England : 2003)'
_journal_page_first 15465
_journal_page_last 15474
_journal_paper_doi 10.1039/c4dt01994f
_journal_volume 43
_journal_year 2014
_chemical_formula_moiety 'C21 H26 Au Cl N4, C7 H8'
_chemical_formula_sum 'C28 H34 Au Cl N4'
_chemical_formula_weight 659.01
_chemical_name_systematic
; 
 ? 
;
_space_group_IT_number 14
_symmetry_cell_setting monoclinic
_symmetry_space_group_name_Hall '-P 2ybc'
_symmetry_space_group_name_H-M 'P 1 21/c 1'
_atom_sites_solution_hydrogens geom
_atom_sites_solution_primary direct
_atom_sites_solution_secondary difmap
_audit_creation_method SHELXL-97
_cell_angle_alpha 90
_cell_angle_beta 118.093(4)
_cell_angle_gamma 90
_cell_formula_units_Z 4
_cell_length_a 14.5680(4)
_cell_length_b 11.8901(10)
_cell_length_c 17.5700(10)
_cell_measurement_reflns_used 26420
_cell_measurement_temperature 150(1)
_cell_measurement_theta_max 27.5
_cell_measurement_theta_min 1
_cell_volume 2684.8(3)
_computing_cell_refinement 'COLLECT and DENZO'
_computing_data_collection 'COLLECT (Hooft, 1998) and DENZO (Otwinowski & Minor, 1997)'
_computing_data_reduction 'COLLECT and DENZO'
_computing_molecular_graphics 'PLATON (Spek, 2003)'
_computing_publication_material 'SHELXL-97 (Sheldrick, 2008)'
_computing_structure_refinement 'SHELXL-97 (Sheldrick, 1997)'
_computing_structure_solution 'SIR92 (Altomare et al., 1994)'
_diffrn_ambient_temperature 150(1)
_diffrn_detector_area_resol_mean 9.091
_diffrn_measured_fraction_theta_full 0.992
_diffrn_measured_fraction_theta_max 0.992
_diffrn_measurement_device_type 'Bruker Nonius KappaCCD area detector'
_diffrn_measurement_method '\f and \w scans to fill the Ewald sphere'
_diffrn_radiation_monochromator graphite
_diffrn_radiation_source 'fine-focus sealed tube'
_diffrn_radiation_type MoK\a
_diffrn_radiation_wavelength 0.71073
_diffrn_reflns_av_R_equivalents 0.1100
_diffrn_reflns_av_sigmaI/netI 0.0591
_diffrn_reflns_limit_h_max 18
_diffrn_reflns_limit_h_min -18
_diffrn_reflns_limit_k_max 15
_diffrn_reflns_limit_k_min -14
_diffrn_reflns_limit_l_max 19
_diffrn_reflns_limit_l_min -22
_diffrn_reflns_number 26335
_diffrn_reflns_theta_full 27.50
_diffrn_reflns_theta_max 27.50
_diffrn_reflns_theta_min 2.16
_diffrn_standards_number 0
_exptl_absorpt_coefficient_mu 5.602
_exptl_absorpt_correction_T_max 0.441
_exptl_absorpt_correction_T_min 0.314
_exptl_absorpt_correction_type integration
_exptl_absorpt_process_details
;
Gaussian integration (Coppens, 1970)
;
_exptl_crystal_colour colourless
_exptl_crystal_density_diffrn 1.630
_exptl_crystal_density_method 'not measured'
_exptl_crystal_description prism
_exptl_crystal_F_000 1304
_exptl_crystal_size_max 0.36
_exptl_crystal_size_mid 0.32
_exptl_crystal_size_min 0.21
_refine_diff_density_max 4.333
_refine_diff_density_min -2.438
_refine_diff_density_rms 0.203
_refine_ls_extinction_method none
_refine_ls_goodness_of_fit_ref 1.128
_refine_ls_hydrogen_treatment constr
_refine_ls_matrix_type full
_refine_ls_number_parameters 307
_refine_ls_number_reflns 6121
_refine_ls_number_restraints 0
_refine_ls_restrained_S_all 1.128
_refine_ls_R_factor_all 0.0548
_refine_ls_R_factor_gt 0.0414
_refine_ls_shift/su_max 0.000
_refine_ls_shift/su_mean 0.000
_refine_ls_structure_factor_coef Fsqd
_refine_ls_weighting_details 'calc w=1/[\s^2^(Fo^2^)+(0.0535P)^2^+7.6527P] where P=(Fo^2^+2Fc^2^)/3'
_refine_ls_weighting_scheme calc
_refine_ls_wR_factor_gt 0.1033
_refine_ls_wR_factor_ref 0.1165
_reflns_number_gt 5108
_reflns_number_total 6121
_reflns_threshold_expression >2sigma(I)
_cod_data_source_file c4dt01994f2.cif
_cod_data_source_block shelxl
_cod_depositor_comments 'Adding full bibliography for 7032090--7032096.cif.'
_cod_original_sg_symbol_H-M 'P 21/c'
_cod_database_code 7032091

loop_
_symmetry_equiv_pos_as_xyz
'x, y, z'
'-x, y+1/2, -z+1/2'
'-x, -y, -z'
'x, -y-1/2, z-1/2'

loop_
_atom_site_label
_atom_site_type_symbol
_atom_site_fract_x
_atom_site_fract_y
_atom_site_fract_z
_atom_site_U_iso_or_equiv
_atom_site_adp_type
_atom_site_occupancy
_atom_site_symmetry_multiplicity
_atom_site_calc_flag
_atom_site_refinement_flags
Au1 Au 0.105822(15) -0.029667(18) -0.009527(12) 0.02038(9) Uani 1 1 d .
Cl1 Cl 0.03898(10) -0.14163(13) -0.12981(9) 0.0271(3) Uani 1 1 d .
C1 C 0.1334(4) 0.2528(5) 0.0193(3) 0.0192(10) Uani 1 1 d .
C10 C 0.1669(4) 0.0672(5) 0.0940(3) 0.0200(10) Uani 1 1 d .
C25 C 0.4953(5) 0.3446(7) 0.4102(4) 0.0384(15) Uani 1 1 d .
H25 H 0.4381 0.3923 0.3894 0.046 Uiso 1 1 d R
N3 N 0.2303(3) 0.1344(4) 0.2308(3) 0.0221(9) Uani 1 1 d .
N1 N 0.3725(4) 0.2413(5) 0.0842(3) 0.0305(11) Uani 1 1 d .
N2 N 0.1692(3) 0.1818(4) 0.0944(3) 0.0179(9) Uani 1 1 d .
C22 C 0.6688(5) 0.2032(6) 0.4701(4) 0.0274(12) Uani 1 1 d .
C6 C 0.0434(4) 0.3159(5) -0.0041(4) 0.0252(12) Uani 1 1 d .
H6 H 0.0078 0.3113 0.0280 0.030 Uiso 1 1 d R
C2 C 0.1907(4) 0.2593(5) -0.0258(3) 0.0220(11) Uani 1 1 d .
C12 C 0.2171(4) 0.3369(5) 0.2065(3) 0.0193(10) Uani 1 1 d .
C15 C 0.2482(6) 0.5522(6) 0.2735(4) 0.0334(14) Uani 1 1 d .
H15 H 0.2595 0.6242 0.2970 0.040 Uiso 1 1 d R
N4 N 0.2059(4) 0.0407(4) 0.1778(3) 0.0207(9) Uani 1 1 d .
C7 C 0.2910(4) 0.1952(5) 0.0040(4) 0.0260(12) Uani 1 1 d .
H7A H 0.2798 0.1166 0.0120 0.031 Uiso 1 1 d R
H7B H 0.3132 0.1997 -0.0400 0.031 Uiso 1 1 d R
C11 C 0.2058(4) 0.2195(5) 0.1779(3) 0.0184(10) Uani 1 1 d .
C4 C 0.0624(5) 0.3914(6) -0.1219(4) 0.0328(14) Uani 1 1 d .
H4 H 0.0383 0.4372 -0.1704 0.039 Uiso 1 1 d R
C8 C 0.4204(6) 0.3406(6) 0.0678(6) 0.0445(17) Uani 1 1 d .
H8A H 0.4653 0.3771 0.1213 0.053 Uiso 1 1 d R
H8B H 0.3667 0.3918 0.0312 0.053 Uiso 1 1 d R
H8C H 0.4602 0.3178 0.0397 0.053 Uiso 1 1 d R
C27 C 0.6735(5) 0.3064(6) 0.5085(4) 0.0285(13) Uani 1 1 d .
H27 H 0.7354 0.3290 0.5554 0.034 Uiso 1 1 d R
C23 C 0.5733(5) 0.1708(6) 0.4013(4) 0.0325(13) Uani 1 1 d .
H23 H 0.5675 0.1018 0.3744 0.039 Uiso 1 1 d R
C17 C 0.2767(4) 0.4127(5) 0.1885(4) 0.0244(11) Uani 1 1 d .
H17 H 0.3064 0.3907 0.1542 0.029 Uiso 1 1 d R
C13 C 0.1716(5) 0.3693(5) 0.2571(4) 0.0264(12) Uani 1 1 d .
H13 H 0.1308 0.3191 0.2688 0.032 Uiso 1 1 d R
C3 C 0.1520(5) 0.3299(5) -0.0974(4) 0.0285(13) Uani 1 1 d .
H3 H 0.1879 0.3359 -0.1291 0.034 Uiso 1 1 d R
C24 C 0.4882(5) 0.2402(7) 0.3723(5) 0.0431(17) Uani 1 1 d .
H24 H 0.4250 0.2166 0.3274 0.052 Uiso 1 1 d R
C16 C 0.2920(5) 0.5212(5) 0.2216(4) 0.0308(13) Uani 1 1 d .
H16 H 0.3309 0.5728 0.2090 0.037 Uiso 1 1 d R
C26 C 0.5874(5) 0.3755(6) 0.4776(4) 0.0348(14) Uani 1 1 d .
H26 H 0.5929 0.4450 0.5037 0.042 Uiso 1 1 d R
C18 C 0.2229(5) -0.0736(5) 0.2185(4) 0.0275(12) Uani 1 1 d .
C14 C 0.1887(6) 0.4776(6) 0.2905(4) 0.0329(15) Uani 1 1 d .
H14 H 0.1590 0.5000 0.3249 0.039 Uiso 1 1 d R
C5 C 0.0082(5) 0.3863(6) -0.0754(4) 0.0312(13) Uani 1 1 d .
H5 H -0.0516 0.4291 -0.0920 0.037 Uiso 1 1 d R
C28 C 0.7636(5) 0.1299(7) 0.5008(5) 0.0399(16) Uani 1 1 d .
H28A H 0.8126 0.1497 0.5589 0.048 Uiso 1 1 d R
H28B H 0.7950 0.1404 0.4640 0.048 Uiso 1 1 d R
H28C H 0.7436 0.0526 0.4989 0.048 Uiso 1 1 d R
C21 C 0.2893(6) -0.0601(6) 0.3151(4) 0.0382(16) Uani 1 1 d .
H21A H 0.3525 -0.0216 0.3267 0.046 Uiso 1 1 d R
H21B H 0.3058 -0.1331 0.3416 0.046 Uiso 1 1 d R
H21C H 0.2522 -0.0175 0.3383 0.046 Uiso 1 1 d R
C9 C 0.4524(6) 0.1589(8) 0.1329(5) 0.0472(19) Uani 1 1 d .
H9A H 0.4204 0.0916 0.1394 0.057 Uiso 1 1 d R
H9B H 0.4983 0.1892 0.1887 0.057 Uiso 1 1 d R
H9C H 0.4914 0.1416 0.1030 0.057 Uiso 1 1 d R
C19 C 0.2831(8) -0.1448(7) 0.1850(5) 0.058(2) Uani 1 1 d .
H19A H 0.2406 -0.1578 0.1244 0.069 Uiso 1 1 d R
H19B H 0.3009 -0.2154 0.2150 0.069 Uiso 1 1 d R
H19C H 0.3456 -0.1063 0.1945 0.069 Uiso 1 1 d R
C20 C 0.1187(6) -0.1237(7) 0.1980(6) 0.052(2) Uani 1 1 d .
H20A H 0.0824 -0.0741 0.2179 0.063 Uiso 1 1 d R
H20B H 0.1289 -0.1952 0.2262 0.063 Uiso 1 1 d R
H20C H 0.0783 -0.1337 0.1367 0.063 Uiso 1 1 d R

loop_
_atom_site_aniso_label
_atom_site_aniso_U_11
_atom_site_aniso_U_22
_atom_site_aniso_U_33
_atom_site_aniso_U_23
_atom_site_aniso_U_13
_atom_site_aniso_U_12
Au1 0.02386(13) 0.02068(13) 0.01854(12) -0.00275(8) 0.01159(9) -0.00313(8)
Cl1 0.0283(6) 0.0318(7) 0.0239(6) -0.0075(6) 0.0145(5) -0.0076(6)
C1 0.024(2) 0.018(3) 0.012(2) 0.003(2) 0.0056(18) -0.001(2)
C10 0.022(2) 0.018(3) 0.023(2) -0.004(2) 0.013(2) 0.001(2)
C25 0.035(3) 0.044(4) 0.039(4) 0.008(3) 0.020(3) 0.011(3)
N3 0.026(2) 0.023(2) 0.017(2) -0.0022(19) 0.0102(18) 0.004(2)
N1 0.029(2) 0.036(3) 0.028(2) -0.006(2) 0.015(2) 0.004(2)
N2 0.027(2) 0.015(2) 0.0139(19) -0.0008(17) 0.0114(17) 0.0013(18)
C22 0.033(3) 0.030(3) 0.025(3) 0.003(2) 0.018(2) -0.003(3)
C6 0.024(3) 0.028(3) 0.020(3) 0.002(2) 0.008(2) 0.001(2)
C2 0.025(2) 0.025(3) 0.016(2) -0.003(2) 0.010(2) -0.004(2)
C12 0.024(2) 0.019(3) 0.014(2) 0.001(2) 0.0082(19) 0.004(2)
C15 0.052(4) 0.024(3) 0.022(3) -0.004(2) 0.015(3) 0.005(3)
N4 0.027(2) 0.018(2) 0.019(2) -0.0003(18) 0.0125(18) 0.0016(18)
C7 0.031(3) 0.027(3) 0.027(3) -0.005(2) 0.019(2) -0.004(2)
C11 0.022(2) 0.021(3) 0.013(2) -0.001(2) 0.0091(19) -0.001(2)
C4 0.042(3) 0.033(3) 0.016(2) 0.002(2) 0.008(2) -0.007(3)
C8 0.038(3) 0.031(4) 0.064(5) -0.017(4) 0.024(3) -0.008(3)
C27 0.027(3) 0.038(4) 0.022(3) 0.001(3) 0.013(2) -0.003(3)
C23 0.037(3) 0.029(3) 0.030(3) -0.003(3) 0.014(3) -0.005(3)
C17 0.031(3) 0.017(3) 0.030(3) -0.002(2) 0.018(2) -0.002(2)
C13 0.035(3) 0.023(3) 0.027(3) 0.002(2) 0.018(2) 0.004(2)
C3 0.041(3) 0.028(3) 0.021(3) -0.001(2) 0.019(2) -0.007(3)
C24 0.032(3) 0.054(5) 0.036(4) -0.002(3) 0.010(3) -0.002(3)
C16 0.040(3) 0.023(3) 0.028(3) -0.007(3) 0.016(3) -0.006(3)
C26 0.047(4) 0.032(4) 0.032(3) 0.004(3) 0.024(3) 0.001(3)
C18 0.039(3) 0.019(3) 0.023(3) 0.002(2) 0.013(2) 0.004(3)
C14 0.050(4) 0.031(3) 0.025(3) 0.002(3) 0.024(3) 0.016(3)
C5 0.031(3) 0.029(3) 0.025(3) 0.004(3) 0.007(2) 0.004(3)
C28 0.042(4) 0.033(4) 0.042(4) 0.005(3) 0.017(3) 0.006(3)
C21 0.057(4) 0.029(3) 0.020(3) 0.011(3) 0.012(3) 0.003(3)
C9 0.039(4) 0.060(5) 0.042(4) -0.004(4) 0.019(3) 0.008(4)
C19 0.107(7) 0.039(4) 0.043(4) 0.017(4) 0.050(5) 0.034(5)
C20 0.054(4) 0.031(4) 0.062(5) 0.019(4) 0.018(4) -0.007(4)

loop_
_atom_type_symbol
_atom_type_description
_atom_type_scat_dispersion_real
_atom_type_scat_dispersion_imag
_atom_type_scat_source
C C 0.0033 0.0016 'International Tables Vol C Tables 4.2.6.8 and 6.1.1.4'
H H 0.0000 0.0000 'International Tables Vol C Tables 4.2.6.8 and 6.1.1.4'
N N 0.0061 0.0033 'International Tables Vol C Tables 4.2.6.8 and 6.1.1.4'
Cl Cl 0.1484 0.1585 'International Tables Vol C Tables 4.2.6.8 and 6.1.1.4'
Au Au -2.0133 8.8022 'International Tables Vol C Tables 4.2.6.8 and 6.1.1.4'

loop_
_exptl_crystal_face_index_h
_exptl_crystal_face_index_k
_exptl_crystal_face_index_l
_exptl_crystal_face_perp_dist
0 -1 1 0.064
0 1 -1 0.131
0 1 1 0.111
0 -1 -1 0.092
1 0 0 0.106
-1 0 0 0.088

loop_
_geom_angle_atom_site_label_1
_geom_angle_atom_site_label_2
_geom_angle_atom_site_label_3
_geom_angle
_geom_angle_site_symmetry_3
C10 Au1 Cl1 178.48(15) .
C10 Au1 Au1 79.69(15) 3
Cl1 Au1 Au1 101.80(4) 3
C6 C1 C2 122.2(5) .
C6 C1 N2 118.0(5) .
C2 C1 N2 119.7(5) .
N4 C10 N2 103.4(4) .
N4 C10 Au1 130.3(4) .
N2 C10 Au1 125.9(4) .
C26 C25 C24 118.7(7) .
C26 C25 H25 120.8 .
C24 C25 H25 120.5 .
C11 N3 N4 104.3(4) .
C9 N1 C7 112.2(6) .
C9 N1 C8 109.6(6) .
C7 N1 C8 111.1(5) .
C10 N2 C11 109.1(4) .
C10 N2 C1 125.7(4) .
C11 N2 C1 125.2(5) .
C27 C22 C23 117.7(6) .
C27 C22 C28 120.9(6) .
C23 C22 C28 121.4(6) .
C5 C6 C1 119.1(5) .
C5 C6 H6 120.6 .
C1 C6 H6 120.3 .
C3 C2 C1 116.7(5) .
C3 C2 C7 122.2(5) .
C1 C2 C7 121.1(5) .
C17 C12 C13 120.2(5) .
C17 C12 C11 121.5(5) .
C13 C12 C11 118.2(5) .
C14 C15 C16 120.4(6) .
C14 C15 H15 119.8 .
C16 C15 H15 119.7 .
C10 N4 N3 112.9(5) .
C10 N4 C18 128.7(5) .
N3 N4 C18 118.3(5) .
N1 C7 C2 111.1(5) .
N1 C7 H7A 109.8 .
C2 C7 H7A 109.6 .
N1 C7 H7B 109.0 .
C2 C7 H7B 109.2 .
H7A C7 H7B 108.1 .
N3 C11 N2 110.2(5) .
N3 C11 C12 123.1(5) .
N2 C11 C12 126.8(5) .
C3 C4 C5 120.9(6) .
C3 C4 H4 119.5 .
C5 C4 H4 119.6 .
N1 C8 H8A 109.8 .
N1 C8 H8B 109.2 .
H8A C8 H8B 109.5 .
N1 C8 H8C 109.4 .
H8A C8 H8C 109.5 .
H8B C8 H8C 109.5 .
C26 C27 C22 120.6(6) .
C26 C27 H27 119.9 .
C22 C27 H27 119.5 .
C24 C23 C22 120.7(6) .
C24 C23 H23 119.4 .
C22 C23 H23 119.9 .
C12 C17 C16 120.1(5) .
C12 C17 H17 119.8 .
C16 C17 H17 120.0 .
C14 C13 C12 118.9(6) .
C14 C13 H13 120.5 .
C12 C13 H13 120.6 .
C4 C3 C2 121.6(6) .
C4 C3 H3 119.3 .
C2 C3 H3 119.0 .
C23 C24 C25 120.6(6) .
C23 C24 H24 119.6 .
C25 C24 H24 119.8 .
C15 C16 C17 119.3(6) .
C15 C16 H16 120.2 .
C17 C16 H16 120.5 .
C25 C26 C27 121.6(7) .
C25 C26 H26 119.4 .
C27 C26 H26 119.0 .
N4 C18 C20 108.8(5) .
N4 C18 C21 108.2(5) .
C20 C18 C21 110.5(6) .
N4 C18 C19 108.3(5) .
C20 C18 C19 112.8(7) .
C21 C18 C19 108.2(6) .
C15 C14 C13 120.9(6) .
C15 C14 H14 119.5 .
C13 C14 H14 119.6 .
C4 C5 C6 119.4(6) .
C4 C5 H5 120.3 .
C6 C5 H5 120.3 .
C22 C28 H28A 109.7 .
C22 C28 H28B 109.4 .
H28A C28 H28B 109.5 .
C22 C28 H28C 109.3 .
H28A C28 H28C 109.5 .
H28B C28 H28C 109.5 .
C18 C21 H21A 109.3 .
C18 C21 H21B 109.2 .
H21A C21 H21B 109.5 .
C18 C21 H21C 109.9 .
H21A C21 H21C 109.5 .
H21B C21 H21C 109.5 .
N1 C9 H9A 109.5 .
N1 C9 H9B 109.2 .
H9A C9 H9B 109.5 .
N1 C9 H9C 109.8 .
H9A C9 H9C 109.5 .
H9B C9 H9C 109.5 .
C18 C19 H19A 109.3 .
C18 C19 H19B 109.2 .
H19A C19 H19B 109.5 .
C18 C19 H19C 109.9 .
H19A C19 H19C 109.5 .
H19B C19 H19C 109.5 .
C18 C20 H20A 109.6 .
C18 C20 H20B 109.4 .
H20A C20 H20B 109.5 .
C18 C20 H20C 109.5 .
H20A C20 H20C 109.5 .
H20B C20 H20C 109.5 .

loop_
_geom_bond_atom_site_label_1
_geom_bond_atom_site_label_2
_geom_bond_distance
_geom_bond_site_symmetry_2
Au1 C10 1.976(5) .
Au1 Cl1 2.2910(14) .
Au1 Au1 3.3299(4) 3
C1 C6 1.394(8) .
C1 C2 1.397(8) .
C1 N2 1.443(7) .
C10 N4 1.342(7) .
C10 N2 1.363(7) .
C25 C26 1.357(10) .
C25 C24 1.389(11) .
C25 H25 0.9300 .
N3 C11 1.305(7) .
N3 N4 1.386(7) .
N1 C9 1.452(10) .
N1 C7 1.456(8) .
N1 C8 1.467(10) .
N2 C11 1.378(6) .
C22 C27 1.385(9) .
C22 C23 1.401(8) .
C22 C28 1.501(9) .
C6 C5 1.389(8) .
C6 H6 0.9300 .
C2 C3 1.392(8) .
C2 C7 1.507(8) .
C12 C17 1.387(8) .
C12 C13 1.391(8) .
C12 C11 1.467(8) .
C15 C14 1.369(10) .
C15 C16 1.386(9) .
C15 H15 0.9299 .
N4 C18 1.501(7) .
C7 H7A 0.9699 .
C7 H7B 0.9699 .
C4 C3 1.376(9) .
C4 C5 1.379(9) .
C4 H4 0.9301 .
C8 H8A 0.9600 .
C8 H8B 0.9600 .
C8 H8C 0.9601 .
C27 C26 1.380(9) .
C27 H27 0.9300 .
C23 C24 1.372(10) .
C23 H23 0.9301 .
C17 C16 1.390(8) .
C17 H17 0.9299 .
C13 C14 1.388(9) .
C13 H13 0.9300 .
C3 H3 0.9300 .
C24 H24 0.9301 .
C16 H16 0.9301 .
C26 H26 0.9300 .
C18 C20 1.508(10) .
C18 C21 1.515(8) .
C18 C19 1.523(9) .
C14 H14 0.9299 .
C5 H5 0.9300 .
C28 H28A 0.9599 .
C28 H28B 0.9599 .
C28 H28C 0.9601 .
C21 H21A 0.9600 .
C21 H21B 0.9600 .
C21 H21C 0.9600 .
C9 H9A 0.9600 .
C9 H9B 0.9600 .
C9 H9C 0.9601 .
C19 H19A 0.9600 .
C19 H19B 0.9600 .
C19 H19C 0.9600 .
C20 H20A 0.9600 .
C20 H20B 0.9600 .
C20 H20C 0.9600 .
